data_4033878
loop_
_publ_author_name
'Mukhopadhyay, Arindam'
'Jana, Kanyashree'
'Hossen, Tousif'
'Sahu, Kalyanasis'
'Moorthy, Jarugu Narasimha'

_publ_section_title
;
 Coumarin-Annelated Regioisomeric Heptahelicenes: Influence of Helicity on
 Excited-State Properties and Chiroptical Properties.
;
_journal_issue 17
_journal_name_full 'The Journal of organic chemistry'
_journal_page_first 10658
_journal_page_last 10668
_journal_paper_doi 10.1021/acs.joc.9b01126
_journal_volume 84
_journal_year 2019
_chemical_formula_moiety 'C28 H14 O4'
_chemical_formula_sum 'C28 H14 O4'
_chemical_formula_weight 414.39
_space_group_crystal_system orthorhombic
_space_group_IT_number 60
_space_group_name_Hall '-P 2n 2ab'
_space_group_name_H-M_alt 'P b c n'
_atom_sites_solution_hydrogens geom
_audit_creation_method SHELXL-2014/7
_cell_angle_alpha 90
_cell_angle_beta 90
_cell_angle_gamma 90
_cell_formula_units_Z 4
_cell_length_a 14.3827(11)
_cell_length_b 9.2545(7)
_cell_length_c 13.9386(11)
_cell_measurement_reflns_used 1420
_cell_measurement_temperature 100(2)
_cell_measurement_theta_max 28.316
_cell_measurement_theta_min 2.617
_cell_volume 1855.3(2)
_computing_cell_refinement 'Bruker SAINT'
_computing_data_collection 'Bruker APEX2'
_computing_data_reduction 'Bruker SAINT'
_computing_structure_refinement 'SHELXL-2014/7 (Sheldrick, 2014)'
_diffrn_ambient_temperature 100(2)
_diffrn_measured_fraction_theta_full 1.000
_diffrn_measured_fraction_theta_max 0.998
_diffrn_measurement_device_type 'Bruker APEX-II CCD'
_diffrn_measurement_method '\f and \w scans'
_diffrn_radiation_type MoK\a
_diffrn_radiation_wavelength 0.71073
_diffrn_reflns_av_R_equivalents 0.0745
_diffrn_reflns_av_unetI/netI 0.0568
_diffrn_reflns_Laue_measured_fraction_full 1.000
_diffrn_reflns_Laue_measured_fraction_max 0.998
_diffrn_reflns_limit_h_max 19
_diffrn_reflns_limit_h_min -18
_diffrn_reflns_limit_k_max 12
_diffrn_reflns_limit_k_min -12
_diffrn_reflns_limit_l_max 18
_diffrn_reflns_limit_l_min -18
_diffrn_reflns_number 17309
_diffrn_reflns_point_group_measured_fraction_full 1.000
_diffrn_reflns_point_group_measured_fraction_max 0.998
_diffrn_reflns_theta_full 25.242
_diffrn_reflns_theta_max 28.316
_diffrn_reflns_theta_min 2.617
_diffrn_source 'sealed tube'
_exptl_absorpt_coefficient_mu 0.099
_exptl_absorpt_correction_type none
_exptl_crystal_colour yellow
_exptl_crystal_density_diffrn 1.484
_exptl_crystal_density_method 'not measured'
_exptl_crystal_description block
_exptl_crystal_F_000 856
_exptl_crystal_size_max 0.24
_exptl_crystal_size_mid 0.18
_exptl_crystal_size_min 0.12
_refine_diff_density_max 0.305
_refine_diff_density_min -0.262
_refine_diff_density_rms 0.061
_refine_ls_extinction_method none
_refine_ls_goodness_of_fit_ref 1.029
_refine_ls_hydrogen_treatment constr
_refine_ls_matrix_type full
_refine_ls_number_parameters 145
_refine_ls_number_reflns 2317
_refine_ls_number_restraints 0
_refine_ls_restrained_S_all 1.029
_refine_ls_R_factor_all 0.1190
_refine_ls_R_factor_gt 0.0633
_refine_ls_shift/su_max 0.000
_refine_ls_shift/su_mean 0.000
_refine_ls_structure_factor_coef Fsqd
_refine_ls_weighting_details 'w=1/[\s^2^(Fo^2^)+(0.0656P)^2^+1.2851P] where P=(Fo^2^+2Fc^2^)/3'
_refine_ls_weighting_scheme calc
_refine_ls_wR_factor_gt 0.1335
_refine_ls_wR_factor_ref 0.1572
_reflns_Friedel_coverage 0.000
_reflns_number_gt 1420
_reflns_number_total 2317
_reflns_threshold_expression 'I > 2\s(I)'
_cod_data_source_file jo9b01126_si_005.cif
_cod_data_source_block 7-out-out
_cod_database_code 4033878
_shelx_shelxl_version_number 2014/7
_shelx_space_group_comment
;
The symmetry employed for this shelxl refinement is uniquely defined
by the following loop, which should always be used as a source of
symmetry information in preference to the above space-group names.
They are only intended as comments.
;

loop_
_space_group_symop_operation_xyz
'x, y, z'
'-x+1/2, -y+1/2, z+1/2'
'x+1/2, -y+1/2, -z'
'-x, y, -z+1/2'
'-x, -y, -z'
'x-1/2, y-1/2, -z-1/2'
'-x-1/2, y-1/2, z'
'x, -y, z-1/2'

loop_
_atom_site_label
_atom_site_type_symbol
_atom_site_fract_x
_atom_site_fract_y
_atom_site_fract_z
_atom_site_U_iso_or_equiv
_atom_site_adp_type
_atom_site_occupancy
_atom_site_site_symmetry_order
_atom_site_calc_flag
_atom_site_refinement_flags_posn
_atom_site_refinement_flags_adp
O1 O -0.18468(11) 0.00971(18) 0.11766(13) 0.0353(5) Uani 1 1 d . .
O2 O -0.05612(11) 0.12715(17) 0.08201(11) 0.0274(4) Uani 1 1 d . .
C1 C -0.14177(16) 0.1211(3) 0.12608(17) 0.0274(5) Uani 1 1 d . .
C2 C -0.17177(15) 0.2502(3) 0.17388(16) 0.0267(5) Uani 1 1 d . .
H2 H -0.2307 0.2531 0.2012 0.032 Uiso 1 1 calc R U
C3 C -0.11701(15) 0.3665(3) 0.18014(15) 0.0245(5) Uani 1 1 d . .
H3 H -0.1392 0.4491 0.2106 0.029 Uiso 1 1 calc R U
C4 C -0.02425(14) 0.3668(2) 0.14065(15) 0.0223(5) Uani 1 1 d . .
C5 C -0.00053(15) 0.2478(2) 0.08604(15) 0.0231(5) Uani 1 1 d . .
C6 C 0.07827(15) 0.2434(3) 0.02683(15) 0.0273(5) Uani 1 1 d . .
H6 H 0.0932 0.1608 -0.0079 0.033 Uiso 1 1 calc R U
C7 C 0.13206(15) 0.3639(3) 0.02198(16) 0.0280(6) Uani 1 1 d . .
H7 H 0.1825 0.3649 -0.0198 0.034 Uiso 1 1 calc R U
C8 C 0.11401(14) 0.4875(3) 0.07812(15) 0.0239(5) Uani 1 1 d . .
C9 C 0.03899(14) 0.4870(2) 0.14413(15) 0.0220(5) Uani 1 1 d . .
C10 C 0.02696(15) 0.6099(2) 0.20613(16) 0.0242(5) Uani 1 1 d . .
C11 C 0.06889(16) 0.7414(3) 0.17895(16) 0.0270(5) Uani 1 1 d . .
C12 C 0.14329(16) 0.7386(3) 0.11055(17) 0.0296(6) Uani 1 1 d . .
H12 H 0.1746 0.8238 0.0959 0.036 Uiso 1 1 calc R U
C13 C 0.16855(16) 0.6152(3) 0.06721(16) 0.0287(6) Uani 1 1 d . .
H13 H 0.2220 0.6129 0.0298 0.034 Uiso 1 1 calc R U
C14 C 0.03640(17) 0.8725(2) 0.21880(16) 0.0319(6) Uani 1 1 d . .
H14 H 0.0649 0.9592 0.2023 0.038 Uiso 1 1 calc R U

loop_
_atom_site_aniso_label
_atom_site_aniso_U_11
_atom_site_aniso_U_22
_atom_site_aniso_U_33
_atom_site_aniso_U_23
_atom_site_aniso_U_13
_atom_site_aniso_U_12
O1 0.0262(9) 0.0288(9) 0.0509(11) -0.0034(9) -0.0032(8) -0.0049(8)
O2 0.0206(8) 0.0286(9) 0.0328(9) -0.0019(7) -0.0004(6) 0.0006(7)
C1 0.0197(11) 0.0329(14) 0.0298(12) 0.0026(11) -0.0052(9) 0.0014(11)
C2 0.0179(10) 0.0345(13) 0.0278(11) -0.0017(11) -0.0012(9) 0.0002(10)
C3 0.0190(11) 0.0305(13) 0.0239(11) -0.0022(10) -0.0040(9) 0.0039(10)
C4 0.0151(10) 0.0302(13) 0.0218(10) 0.0017(10) -0.0052(8) 0.0015(10)
C5 0.0194(10) 0.0256(12) 0.0242(11) 0.0013(10) -0.0052(9) 0.0015(10)
C6 0.0214(11) 0.0323(14) 0.0281(12) -0.0031(11) -0.0010(9) 0.0066(11)
C7 0.0172(11) 0.0409(14) 0.0260(12) 0.0011(11) -0.0012(9) 0.0033(11)
C8 0.0170(10) 0.0323(13) 0.0225(11) 0.0053(10) -0.0037(9) -0.0002(11)
C9 0.0169(10) 0.0279(12) 0.0211(10) 0.0012(10) -0.0052(8) 0.0013(10)
C10 0.0168(11) 0.0292(12) 0.0266(11) 0.0034(10) -0.0060(9) 0.0022(10)
C11 0.0235(11) 0.0305(13) 0.0272(11) 0.0032(11) -0.0092(9) -0.0006(10)
C12 0.0248(12) 0.0330(14) 0.0311(12) 0.0076(11) -0.0067(10) -0.0092(11)
C13 0.0200(11) 0.0395(15) 0.0268(12) 0.0052(11) -0.0031(9) -0.0029(11)
C14 0.0351(14) 0.0281(13) 0.0327(13) 0.0038(11) -0.0105(10) -0.0056(11)

loop_
_atom_type_symbol
_atom_type_description
_atom_type_scat_dispersion_real
_atom_type_scat_dispersion_imag
_atom_type_scat_source
C C 0.0033 0.0016 'International Tables Vol C Tables 4.2.6.8 and 6.1.1.4'
H H 0.0000 0.0000 'International Tables Vol C Tables 4.2.6.8 and 6.1.1.4'
N N 0.0061 0.0033 'International Tables Vol C Tables 4.2.6.8 and 6.1.1.4'
O O 0.0106 0.0060 'International Tables Vol C Tables 4.2.6.8 and 6.1.1.4'

loop_
_geom_angle_atom_site_label_1
_geom_angle_atom_site_label_2
_geom_angle_atom_site_label_3
_geom_angle
_geom_angle_site_symmetry_1
_geom_angle_site_symmetry_3
C5 O2 C1 122.32(18) . .
O1 C1 O2 116.6(2) . .
O1 C1 C2 127.1(2) . .
O2 C1 C2 116.3(2) . .
C3 C2 C1 121.6(2) . .
C3 C2 H2 119.2 . .
C1 C2 H2 119.2 . .
C2 C3 C4 121.4(2) . .
C2 C3 H3 119.3 . .
C4 C3 H3 119.3 . .
C5 C4 C9 118.62(19) . .
C5 C4 C3 115.9(2) . .
C9 C4 C3 125.0(2) . .
O2 C5 C4 121.8(2) . .
O2 C5 C6 115.0(2) . .
C4 C5 C6 123.2(2) . .
C7 C6 C5 117.7(2) . .
C7 C6 H6 121.1 . .
C5 C6 H6 121.1 . .
C6 C7 C8 122.2(2) . .
C6 C7 H7 118.9 . .
C8 C7 H7 118.9 . .
C7 C8 C9 119.8(2) . .
C7 C8 C13 120.8(2) . .
C9 C8 C13 119.4(2) . .
C8 C9 C4 117.5(2) . .
C8 C9 C10 118.6(2) . .
C4 C9 C10 123.77(19) . .
C11 C10 C9 118.0(2) . .
C11 C10 C10 117.11(14) . 4
C9 C10 C10 124.86(13) . 4
C10 C11 C14 119.6(2) . .
C10 C11 C12 118.8(2) . .
C14 C11 C12 121.6(2) . .
C13 C12 C11 121.1(2) . .
C13 C12 H12 119.4 . .
C11 C12 H12 119.4 . .
C12 C13 C8 120.5(2) . .
C12 C13 H13 119.7 . .
C8 C13 H13 119.7 . .
C14 C14 C11 120.36(14) 4 .
C14 C14 H14 119.8 4 .
C11 C14 H14 119.8 . .

loop_
_geom_bond_atom_site_label_1
_geom_bond_atom_site_label_2
_geom_bond_distance
_geom_bond_site_symmetry_2
O1 C1 1.207(3) .
O2 C5 1.375(3) .
O2 C1 1.378(3) .
C1 C2 1.434(3) .
C2 C3 1.337(3) .
C2 H2 0.9300 .
C3 C4 1.443(3) .
C3 H3 0.9300 .
C4 C5 1.381(3) .
C4 C9 1.438(3) .
C5 C6 1.403(3) .
C6 C7 1.359(3) .
C6 H6 0.9300 .
C7 C8 1.410(3) .
C7 H7 0.9300 .
C8 C9 1.418(3) .
C8 C13 1.427(3) .
C9 C10 1.439(3) .
C10 C11 1.410(3) .
C10 C10 1.448(4) 4
C11 C14 1.413(3) .
C11 C12 1.433(3) .
C12 C13 1.342(3) .
C12 H12 0.9300 .
C13 H13 0.9300 .
C14 C14 1.361(5) 4
C14 H14 0.9300 .

loop_
_geom_torsion_atom_site_label_1
_geom_torsion_atom_site_label_2
_geom_torsion_atom_site_label_3
_geom_torsion_atom_site_label_4
_geom_torsion
_geom_torsion_site_symmetry_1
_geom_torsion_site_symmetry_4
C5 O2 C1 O1 179.87(19) . .
C5 O2 C1 C2 2.2(3) . .
O1 C1 C2 C3 178.7(2) . .
O2 C1 C2 C3 -4.0(3) . .
C1 C2 C3 C4 -1.2(3) . .
C2 C3 C4 C5 8.0(3) . .
C2 C3 C4 C9 179.9(2) . .
C1 O2 C5 C4 4.9(3) . .
C1 O2 C5 C6 -171.67(19) . .
C9 C4 C5 O2 177.76(18) . .
C3 C4 C5 O2 -9.8(3) . .
C9 C4 C5 C6 -5.9(3) . .
C3 C4 C5 C6 166.5(2) . .
O2 C5 C6 C7 174.99(19) . .
C4 C5 C6 C7 -1.6(3) . .
C5 C6 C7 C8 3.8(3) . .
C6 C7 C8 C9 1.7(3) . .
C6 C7 C8 C13 -176.3(2) . .
C7 C8 C9 C4 -9.0(3) . .
C13 C8 C9 C4 168.98(19) . .
C7 C8 C9 C10 174.9(2) . .
C13 C8 C9 C10 -7.1(3) . .
C5 C4 C9 C8 11.0(3) . .
C3 C4 C9 C8 -160.7(2) . .
C5 C4 C9 C10 -173.1(2) . .
C3 C4 C9 C10 15.2(3) . .
C8 C9 C10 C11 20.3(3) . .
C4 C9 C10 C11 -155.6(2) . .
C8 C9 C10 C10 -161.2(2) . 4
C4 C9 C10 C10 23.0(4) . 4
C9 C10 C11 C14 160.2(2) . .
C10 C10 C11 C14 -18.5(3) 4 .
C9 C10 C11 C12 -19.3(3) . .
C10 C10 C11 C12 162.0(2) 4 .
C10 C11 C12 C13 5.0(3) . .
C14 C11 C12 C13 -174.5(2) . .
C11 C12 C13 C8 8.6(3) . .
C7 C8 C13 C12 170.5(2) . .
C9 C8 C13 C12 -7.4(3) . .
C10 C11 C14 C14 -1.6(4) . 4
C12 C11 C14 C14 177.8(3) . 4
